data_4037342
loop_
_publ_author_name
'Gomes, Jos\'e'
'Daeppen, Christophe'
'Liffert, Raphael'
'Roesslein, Joel'
'Kaufmann, Elias'
'Heikinheimo, Annakaisa'
'Neuburger, Markus'
'Gademann, Karl'

_publ_section_title
;
 Formal Total Synthesis of (-)-Jiadifenolide and Synthetic Studies toward
 seco-Prezizaane-Type Sesquiterpenes.
;
_journal_issue 22
_journal_name_full 'The Journal of organic chemistry'
_journal_page_first 11017
_journal_page_last 11034
_journal_paper_doi 10.1021/acs.joc.6b02039
_journal_volume 81
_journal_year 2016
_chemical_absolute_configuration unk
_chemical_formula_moiety 'C14 H18 O5'
_chemical_formula_sum 'C14 H18 O5'
_chemical_formula_weight 266.29
_space_group_IT_number 4
_space_group_name_Hall 'P 2yb'
_space_group_name_H-M_alt 'P 1 21 1'
_symmetry_cell_setting monoclinic
_symmetry_space_group_name_Hall 'P 2yb'
_symmetry_space_group_name_H-M 'P 1 21 1'
_atom_sites_solution_hydrogens difmap
_atom_sites_solution_primary direct
_cell_angle_alpha 90
_cell_angle_beta 105.591(3)
_cell_angle_gamma 90
_cell_formula_units_Z 2
_cell_length_a 8.2257(4)
_cell_length_b 8.6177(4)
_cell_length_c 9.4412(4)
_cell_measurement_reflns_used 3500
_cell_measurement_temperature 123
_cell_measurement_theta_max 30
_cell_measurement_theta_min 3
_cell_volume 644.63(5)
_computing_cell_refinement 'Apex2 (Bruker AXS, 2006)'
_computing_data_collection 'Apex2 (Bruker AXS, 2006)'
_computing_data_reduction 'Apex2 (Bruker AXS, 2006)'
_computing_molecular_graphics 'CAMERON (Watkin et al., 1996)'
_computing_publication_material 'CRYSTALS (Betteridge et al., 2003)'
_computing_structure_refinement 'CRYSTALS (Betteridge et al., 2003)'
_computing_structure_solution 'SIR92 (Altomare et al., 1994)'
_diffrn_ambient_temperature 123
_diffrn_measured_fraction_theta_full 0.997
_diffrn_measured_fraction_theta_max 0.997
_diffrn_measurement_device Area
_diffrn_measurement_device_type 'Bruker Kappa Apex2'
_diffrn_measurement_method '\f & \w scans'
_diffrn_radiation_monochromator graphite
_diffrn_radiation_type 'Mo K\a'
_diffrn_radiation_wavelength 0.71073
_diffrn_reflns_av_R_equivalents 0.046
_diffrn_reflns_limit_h_max 12
_diffrn_reflns_limit_h_min -12
_diffrn_reflns_limit_k_max 13
_diffrn_reflns_limit_k_min -13
_diffrn_reflns_limit_l_max 14
_diffrn_reflns_limit_l_min -14
_diffrn_reflns_number 15153
_diffrn_reflns_theta_full 33.031
_diffrn_reflns_theta_max 33.031
_diffrn_reflns_theta_min 2.240
_diffrn_standards_number 0
_exptl_absorpt_coefficient_mu 0.104
_exptl_absorpt_correction_T_max 1.00
_exptl_absorpt_correction_T_min 0.99
_exptl_absorpt_correction_type multi-scan
_exptl_absorpt_process_details 'SADABS (Siemens, 1996)'
_exptl_crystal_colour colourless
_exptl_crystal_density_diffrn 1.372
_exptl_crystal_density_method 'not measured'
_exptl_crystal_description plate
_exptl_crystal_F_000 284
_exptl_crystal_size_max 0.340
_exptl_crystal_size_mid 0.070
_exptl_crystal_size_min 0.020
_refine_diff_density_max 0.30
_refine_diff_density_min -0.18
_refine_ls_extinction_method None
_refine_ls_goodness_of_fit_ref 1.1258
_refine_ls_hydrogen_treatment constr
_refine_ls_matrix_type full
_refine_ls_number_parameters 172
_refine_ls_number_reflns 2011
_refine_ls_number_restraints 1
_refine_ls_R_factor_all 0.0484
_refine_ls_R_factor_gt 0.0360
_refine_ls_shift/su_max 0.0003032
_refine_ls_shift/su_mean 0.0000298
_refine_ls_structure_factor_coef F
_refine_ls_weighting_details
;
 Method, part 1, Chebychev polynomial, (Watkin, 1994, Prince, 1982) 
 [weight] = 1.0/[A~0~*T~0~(x)+A~1~*T~1~(x) ... +A~n-1~]*T~n-1~(x)] 
 where A~i~ are the Chebychev coefficients listed below and x= Fcalc/Fmax 
 Method = Robust Weighting (Prince, 1982) 
 W = [weight] * [1-(deltaF/6*sigmaF)^2^]^2^ 
 A~i~ are: 
 0.281 0.183 0.157 
;
_refine_ls_weighting_scheme calc
_refine_ls_wR_factor_all 0.0476
_refine_ls_wR_factor_gt 0.0374
_refine_ls_wR_factor_ref 0.0357
_reflns_limit_h_max 12
_reflns_limit_h_min -12
_reflns_limit_k_max 13
_reflns_limit_k_min 0
_reflns_limit_l_max 14
_reflns_limit_l_min 0
_reflns_number_gt 2165
_reflns_number_total 2573
_reflns_threshold_expression I>2.0\s(I)
_oxford_diffrn_Wilson_B_factor 0.00
_oxford_diffrn_Wilson_scale 0.00
_oxford_refine_ls_r_factor_ref 0.0328
_oxford_refine_ls_scale 0.4911(9)
_oxford_reflns_number_all 2566
_oxford_reflns_threshold_expression_ref I>3.0\s(I)
_cod_data_source_file jo6b02039_si_002.cif
_cod_data_source_block 12
_cod_depositor_comments
;
The following automatic conversions were performed:

data item '_atom_sites_solution_primary' value 'Direct' was changed
to 'direct' in accordance with the
/home/saulius/struct/COD-crude-data/automatic-downloads/DataCite-retrospective/ACS/depositions/lib/dictionaries/cif_core.dic
dictionary named 'cif_core.dic' version 2.4.2 last updated on
2011-04-26.

data item '_symmetry_cell_setting' value 'Monoclinic' was changed to
'monoclinic' in accordance with the
/home/saulius/struct/COD-crude-data/automatic-downloads/DataCite-retrospective/ACS/depositions/lib/dictionaries/cif_core.dic
dictionary named 'cif_core.dic' version 2.4.2 last updated on
2011-04-26.

Automatic conversion script
Id: cif_fix_values 6909 2019-04-08 15:41:33Z antanas 
;
_cod_original_sg_symbol_H-M 'P 21'
_cod_database_code 4037342

loop_
_symmetry_equiv_pos_as_xyz
x,y,z
-x,y+1/2,-z

loop_
_atom_site_label
_atom_site_type_symbol
_atom_site_fract_x
_atom_site_fract_y
_atom_site_fract_z
_atom_site_U_iso_or_equiv
_atom_site_occupancy
_atom_site_adp_type
_atom_site_refinement_flags_posn
C1 C 0.2097(2) 0.5164(2) 0.41500(18) 0.0240 1.0000 Uani .
C2 C 0.2478(2) 0.57686(19) 0.57173(16) 0.0160 1.0000 Uani .
C3 C 0.4275(2) 0.6402(2) 0.63347(17) 0.0186 1.0000 Uani .
C4 C 0.46808(19) 0.62458(19) 0.80127(16) 0.0162 1.0000 Uani .
C5 C 0.31807(17) 0.53894(18) 0.83603(16) 0.0129 1.0000 Uani .
C6 C 0.20011(18) 0.64821(18) 0.88323(15) 0.0143 1.0000 Uani .
C7 C 0.2515(2) 0.7521(2) 1.01485(19) 0.0214 1.0000 Uani .
C8 C -0.0324(2) 0.7761(2) 0.90743(18) 0.0180 1.0000 Uani .
C9 C 0.03487(17) 0.66231(18) 0.82179(15) 0.0144 1.0000 Uani .
C10 C -0.06516(19) 0.5708(2) 0.69417(17) 0.0180 1.0000 Uani .
C11 C 0.03552(18) 0.42580(19) 0.67781(16) 0.0164 1.0000 Uani .
C12 C 0.22198(18) 0.45867(18) 0.68792(16) 0.0134 1.0000 Uani .
C13 C 0.31927(19) 0.30914(19) 0.68150(16) 0.0157 1.0000 Uani .
C14 C 0.3211(2) 0.0368(2) 0.7015(2) 0.0266 1.0000 Uani .
O1 O 0.38343(13) 0.43204(15) 0.95236(12) 0.0165 1.0000 Uani .
O2 O 0.09635(14) 0.83004(17) 1.01849(13) 0.0230 1.0000 Uani .
O3 O -0.17575(15) 0.82045(18) 0.88986(14) 0.0236 1.0000 Uani .
O4 O 0.46123(15) 0.30295(16) 0.66800(14) 0.0223 1.0000 Uani .
O5 O 0.23158(16) 0.18155(15) 0.69562(14) 0.0209 1.0000 Uani .
H1 H 0.2994 0.4039 0.9841 0.0286 1.0000 Uiso R
H11 H 0.0894 0.4832 0.3800 0.0387 1.0000 Uiso R
H12 H 0.2320 0.5982 0.3533 0.0382 1.0000 Uiso R
H13 H 0.2853 0.4276 0.4122 0.0381 1.0000 Uiso R
H21 H 0.1644 0.6626 0.5732 0.0202 1.0000 Uiso R
H31 H 0.4367 0.7491 0.6016 0.0225 1.0000 Uiso R
H32 H 0.5094 0.5768 0.5976 0.0227 1.0000 Uiso R
H41 H 0.4856 0.7276 0.8488 0.0207 1.0000 Uiso R
H42 H 0.5711 0.5605 0.8380 0.0208 1.0000 Uiso R
H71 H 0.2966 0.6923 1.1068 0.0263 1.0000 Uiso R
H72 H 0.3387 0.8287 1.0055 0.0278 1.0000 Uiso R
H101 H -0.1727 0.5400 0.7122 0.0231 1.0000 Uiso R
H102 H -0.0872 0.6349 0.6030 0.0237 1.0000 Uiso R
H111 H 0.0335 0.3516 0.7574 0.0213 1.0000 Uiso R
H112 H -0.0141 0.3772 0.5812 0.0215 1.0000 Uiso R
H141 H 0.3617 0.0274 0.6116 0.0412 1.0000 Uiso R
H142 H 0.4168 0.0325 0.7909 0.0412 1.0000 Uiso R
H143 H 0.2390 -0.0467 0.7061 0.0410 1.0000 Uiso R

loop_
_atom_site_aniso_label
_atom_site_aniso_U_11
_atom_site_aniso_U_22
_atom_site_aniso_U_33
_atom_site_aniso_U_23
_atom_site_aniso_U_13
_atom_site_aniso_U_12
C1 0.0290(8) 0.0283(8) 0.0148(7) 0.0003(6) 0.0059(6) 0.0032(7)
C2 0.0200(6) 0.0149(6) 0.0147(6) 0.0022(5) 0.0075(5) 0.0020(5)
C3 0.0208(7) 0.0171(7) 0.0214(7) 0.0026(5) 0.0117(5) -0.0015(5)
C4 0.0140(6) 0.0170(6) 0.0193(6) -0.0001(5) 0.0074(5) -0.0031(5)
C5 0.0126(5) 0.0132(6) 0.0136(5) 0.0004(4) 0.0047(4) 0.0001(5)
C6 0.0152(6) 0.0137(6) 0.0151(6) 0.0000(5) 0.0062(4) -0.0009(5)
C7 0.0160(6) 0.0265(8) 0.0218(7) -0.0094(6) 0.0055(5) -0.0005(6)
C8 0.0188(6) 0.0188(7) 0.0182(6) -0.0031(5) 0.0080(5) -0.0002(5)
C9 0.0146(6) 0.0145(6) 0.0152(6) -0.0022(5) 0.0057(5) 0.0006(5)
C10 0.0135(6) 0.0208(7) 0.0193(7) -0.0042(5) 0.0036(5) 0.0008(5)
C11 0.0149(6) 0.0158(6) 0.0186(6) -0.0033(5) 0.0046(5) -0.0013(5)
C12 0.0150(6) 0.0113(6) 0.0146(6) 0.0004(4) 0.0052(5) 0.0020(5)
C13 0.0192(6) 0.0133(6) 0.0145(5) 0.0000(5) 0.0041(5) 0.0017(5)
C14 0.0296(9) 0.0120(7) 0.0356(9) 0.0018(6) 0.0041(7) 0.0036(6)
O1 0.0145(4) 0.0192(5) 0.0163(5) 0.0055(4) 0.0049(4) 0.0011(4)
O2 0.0176(5) 0.0290(6) 0.0236(5) -0.0127(5) 0.0076(4) -0.0002(5)
O3 0.0187(5) 0.0284(6) 0.0262(5) -0.0045(5) 0.0102(4) 0.0051(5)
O4 0.0223(5) 0.0164(5) 0.0312(6) 0.0007(5) 0.0123(4) 0.0048(4)
O5 0.0213(5) 0.0110(5) 0.0302(6) 0.0007(4) 0.0065(5) 0.0005(4)

loop_
_atom_type_symbol
_atom_type_scat_dispersion_real
_atom_type_scat_dispersion_imag
_atom_type_scat_Cromer_Mann_a1
_atom_type_scat_Cromer_Mann_b1
_atom_type_scat_Cromer_Mann_a2
_atom_type_scat_Cromer_Mann_b2
_atom_type_scat_Cromer_Mann_a3
_atom_type_scat_Cromer_Mann_b3
_atom_type_scat_Cromer_Mann_a4
_atom_type_scat_Cromer_Mann_b4
_atom_type_scat_Cromer_Mann_c
_atom_type_scat_source
C 0.0033 0.0016 2.3100 20.8439 1.0200 10.2075 1.5886 0.5687 0.8650 51.6512 0.2156 'International Tables Vol C 4.2.6.8 and 6.1.1.4'
H 0.0000 0.0000 0.4930 10.5109 0.3229 26.1257 0.1402 3.1424 0.0408 57.7998 0.0030 'International Tables Vol C 4.2.6.8 and 6.1.1.4'
O 0.0106 0.0060 3.0485 13.2771 2.2868 5.7011 1.5463 0.3239 0.8670 32.9089 0.2508 'International Tables Vol C 4.2.6.8 and 6.1.1.4'

loop_
_geom_angle_atom_site_label_1
_geom_angle_atom_site_label_2
_geom_angle_atom_site_label_3
_geom_angle
_geom_angle_publ_flag
C2 C1 H11 110.3 no
C2 C1 H12 108.4 no
H11 C1 H12 110.0 no
C2 C1 H13 108.9 no
H11 C1 H13 110.1 no
H12 C1 H13 109.0 no
C1 C2 C3 114.61(13) yes
C1 C2 C12 115.57(14) yes
C3 C2 C12 105.38(12) yes
C1 C2 H21 107.5 no
C3 C2 H21 108.8 no
C12 C2 H21 104.4 no
C2 C3 C4 106.29(11) yes
C2 C3 H31 111.3 no
C4 C3 H31 112.4 no
C2 C3 H32 110.3 no
C4 C3 H32 108.9 no
H31 C3 H32 107.6 no
C3 C4 C5 107.24(12) yes
C3 C4 H41 110.8 no
C5 C4 H41 111.1 no
C3 C4 H42 109.7 no
C5 C4 H42 108.4 no
H41 C4 H42 109.6 no
C4 C5 C6 112.30(12) yes
C4 C5 C12 105.11(11) yes
C6 C5 C12 109.24(12) yes
C4 C5 O1 108.36(11) yes
C6 C5 O1 108.47(11) yes
C12 C5 O1 113.41(12) yes
C5 C6 C7 124.06(13) yes
C5 C6 C9 126.33(13) yes
C7 C6 C9 109.51(12) yes
C6 C7 O2 104.06(12) yes
C6 C7 H71 111.8 no
O2 C7 H71 110.2 no
C6 C7 H72 111.8 no
O2 C7 H72 110.8 no
H71 C7 H72 108.2 no
C9 C8 O2 108.83(13) yes
C9 C8 O3 129.30(15) yes
O2 C8 O3 121.87(14) yes
C8 C9 C6 108.18(13) yes
C8 C9 C10 126.18(12) yes
C6 C9 C10 125.53(13) yes
C9 C10 C11 108.53(12) yes
C9 C10 H101 109.3 no
C11 C10 H101 109.5 no
C9 C10 H102 109.7 no
C11 C10 H102 110.1 no
H101 C10 H102 109.6 no
C10 C11 C12 113.67(12) yes
C10 C11 H111 109.3 no
C12 C11 H111 107.0 no
C10 C11 H112 109.8 no
C12 C11 H112 107.1 no
H111 C11 H112 109.9 no
C11 C12 C2 113.60(12) yes
C11 C12 C5 113.06(11) yes
C2 C12 C5 102.04(12) yes
C11 C12 C13 111.53(12) yes
C2 C12 C13 110.67(11) yes
C5 C12 C13 105.28(11) yes
C12 C13 O4 124.94(14) yes
C12 C13 O5 112.73(12) yes
O4 C13 O5 122.32(14) yes
O5 C14 H141 108.8 no
O5 C14 H142 110.3 no
H141 C14 H142 110.7 no
O5 C14 H143 106.3 no
H141 C14 H143 111.4 no
H142 C14 H143 109.2 no
C5 O1 H1 106.2 no
C7 O2 C8 109.38(12) yes
C14 O5 C13 115.47(13) yes

loop_
_geom_bond_atom_site_label_1
_geom_bond_atom_site_label_2
_geom_bond_distance
_geom_bond_publ_flag
C1 C2 1.520(2) yes
C1 H11 0.997 no
C1 H12 0.963 no
C1 H13 0.991 no
C2 C3 1.536(2) yes
C2 C12 1.553(2) yes
C2 H21 1.011 no
C3 C4 1.535(2) yes
C3 H31 0.995 no
C3 H32 0.995 no
C4 C5 1.547(2) yes
C4 H41 0.988 no
C4 H42 0.992 no
C5 C6 1.503(2) yes
C5 C12 1.570(2) yes
C5 O1 1.4236(18) yes
C6 C7 1.497(2) yes
C6 C9 1.332(2) yes
C7 O2 1.450(2) yes
C7 H71 0.991 no
C7 H72 0.996 no
C8 C9 1.470(2) yes
C8 O2 1.357(2) yes
C8 O3 1.208(2) yes
C9 C10 1.489(2) yes
C10 C11 1.530(2) yes
C10 H101 0.981 no
C10 H102 0.997 no
C11 C12 1.537(2) yes
C11 H111 0.990 no
C11 H112 0.986 no
C12 C13 1.527(2) yes
C13 O4 1.2094(19) yes
C13 O5 1.3412(19) yes
C14 O5 1.442(2) yes
C14 H141 0.995 no
C14 H142 0.988 no
C14 H143 0.996 no
O1 H1 0.858 no

loop_
_geom_hbond_atom_site_label_D
_geom_hbond_atom_site_label_H
_geom_hbond_atom_site_label_A
_geom_hbond_site_symmetry_A
_geom_hbond_angle_DHA
_geom_hbond_distance_DH
_geom_hbond_distance_HA
_geom_hbond_distance_DA
_geom_hbond_publ_flag
O1 H1 O3 2_547 160.18(5) 0.858 1.903 2.726(2) yes
C4 H41 O1 2_657 157.32(4) 0.988 2.589 3.521(2) yes
C7 H72 O1 2_657 156.00(5) 0.996 2.385 3.320(2) yes
